data_2220891
loop_
_publ_author_name
'Xia, Aibao'
'Tang, Jie'
'Wang, Yifeng'
'Jiang, Junrong'
'Luo, Shuping'

_publ_section_title (1<i>S</i>,4<i>S</i>,5<i>S</i>,6<i>R</i>)-6-(4-Bromophenyl)-5-nitrobicyclo[2.2.2]octan-2-one
_journal_coeditor_code PV2129
_journal_issue 2
_journal_name_full 'Acta Crystallographica Section E'
_journal_page_first o326
_journal_paper_doi 10.1107/S1600536809001275
_journal_volume 65
_journal_year 2009
_chemical_formula_iupac 'C14 H14 Br N O3'
_chemical_formula_moiety 'C14 H14 Br N O3'
_chemical_formula_sum 'C14 H14 Br N O3'
_chemical_formula_weight 324.17
_chemical_name_systematic
;
(1<i>S</i>,4<i>S</i>,5<i>S</i>,6<i>R</i>)-6-(4-Bromophenyl)-5-\
nitrobicyclo[2.2.2]octan-2-one
;
_space_group_IT_number 19
_symmetry_cell_setting orthorhombic
_symmetry_space_group_name_Hall 'P 2ac 2ab'
_symmetry_space_group_name_H-M 'P 21 21 21'
_atom_sites_solution_hydrogens geom
_atom_sites_solution_primary direct
_atom_sites_solution_secondary difmap
_cell_angle_alpha 90.00
_cell_angle_beta 90.00
_cell_angle_gamma 90.00
_cell_formula_units_Z 4
_cell_length_a 6.4675(8)
_cell_length_b 10.0007(13)
_cell_length_c 20.108(3)
_cell_measurement_reflns_used 2565
_cell_measurement_temperature 293(2)
_cell_measurement_theta_max 48.741
_cell_measurement_theta_min 4.549
_cell_volume 1300.6(3)
_computing_cell_refinement 'SAINT (Bruker, 2000)'
_computing_data_collection 'SMART (Bruker, 2001'
_computing_data_reduction 'SANIT (Bruker, 2000)'
_computing_molecular_graphics 'SHELXTL (Sheldrick, 2008)'
_computing_publication_material 'SHELXTL (Sheldrick, 2008)'
_computing_structure_refinement 'SHELXL97 (Sheldrick, 2008)'
_computing_structure_solution 'SHELXS97 (Sheldrick, 2008)'
_diffrn_ambient_temperature 293(2)
_diffrn_measured_fraction_theta_full 0.997
_diffrn_measured_fraction_theta_max 0.997
_diffrn_measurement_device_type 'Bruker SMART APEX CCD area-detector'
_diffrn_measurement_method '\f and \w'
_diffrn_radiation_monochromator graphite
_diffrn_radiation_source 'fine-focus sealed tube'
_diffrn_radiation_type MoK\a
_diffrn_radiation_wavelength 0.71073
_diffrn_reflns_av_R_equivalents 0.0574
_diffrn_reflns_av_sigmaI/netI 0.0616
_diffrn_reflns_limit_h_max 8
_diffrn_reflns_limit_h_min -8
_diffrn_reflns_limit_k_max 12
_diffrn_reflns_limit_k_min -12
_diffrn_reflns_limit_l_max 18
_diffrn_reflns_limit_l_min -25
_diffrn_reflns_number 7669
_diffrn_reflns_theta_full 27.00
_diffrn_reflns_theta_max 27.00
_diffrn_reflns_theta_min 2.03
_exptl_absorpt_coefficient_mu 3.164
_exptl_absorpt_correction_T_max 1.0000
_exptl_absorpt_correction_T_min 0.7584
_exptl_absorpt_correction_type multi-scan
_exptl_absorpt_process_details '(SADABS; Sheldrick, 1996)'
_exptl_crystal_colour colorless
_exptl_crystal_density_diffrn 1.656
_exptl_crystal_density_method 'not measured'
_exptl_crystal_description prismatic
_exptl_crystal_F_000 656
_exptl_crystal_size_max 0.375
_exptl_crystal_size_mid 0.326
_exptl_crystal_size_min 0.268
_refine_diff_density_max 0.631
_refine_diff_density_min -0.529
_refine_ls_abs_structure_details 'Flack (1983), 1161 Friedel pairs'
_refine_ls_abs_structure_Flack 0.024(12)
_refine_ls_extinction_coef 0.0251(15)
_refine_ls_extinction_expression Fc^*^=kFc[1+0.001xFc^2^\l^3^/sin(2\q)]^-1/4^
_refine_ls_extinction_method 'SHELXL97 (Sheldrick, 2008)'
_refine_ls_goodness_of_fit_ref 0.903
_refine_ls_hydrogen_treatment constr
_refine_ls_matrix_type full
_refine_ls_number_parameters 173
_refine_ls_number_reflns 2823
_refine_ls_number_restraints 0
_refine_ls_restrained_S_all 0.903
_refine_ls_R_factor_all 0.0495
_refine_ls_R_factor_gt 0.0383
_refine_ls_shift/su_max 0.010
_refine_ls_shift/su_mean 0.001
_refine_ls_structure_factor_coef Fsqd
_refine_ls_weighting_details 'calc w=1/[\s^2^(Fo^2^)+(0.043P)^2^] where P=(Fo^2^+2Fc^2^)/3'
_refine_ls_weighting_scheme calc
_refine_ls_wR_factor_gt .0817
_refine_ls_wR_factor_ref 0.0840
_reflns_number_gt 2201
_reflns_number_total 2823
_reflns_threshold_expression I>2\s(I)
_cod_data_source_file pv2129.cif
_cod_data_source_block I
_cod_depositor_comments
;
The following automatic conversions were performed:
'_symmetry_cell_setting' value 'Orthorhombic' changed to 'orthorhombic'
according to '/home/saulius/struct/CIF-dictionaries/cif_core.dic'
dictionary named 'cif_core.dic' version 2.4.1 from 2010-06-29.

Automatic conversion script
Id: cif_fix_enum 1527 2010-12-29 10:47:43Z saulius 

The following automatic conversions were performed:

'_symmetry_cell_setting' value 'Orthorhombic' changed to
'orthorhombic' according to
/home/saulius/struct/CIF-dictionaries/cif_core.dic dictionary named
'cif_core.dic' version 2.4.1 from 2010-06-29.

Automatic conversion script
Id: cif_fix_values 1715 2011-07-08 13:25:40Z adriana 
;
_cod_database_code 2220891
_cod_database_fobs_code 2220891

loop_
_symmetry_equiv_pos_as_xyz
'x, y, z'
'-x+1/2, -y, z+1/2'
'-x, y+1/2, -z+1/2'
'x+1/2, -y+1/2, -z'

loop_
_atom_site_type_symbol
_atom_site_label
_atom_site_fract_x
_atom_site_fract_y
_atom_site_fract_z
_atom_site_U_iso_or_equiv
_atom_site_adp_type
_atom_site_calc_flag
_atom_site_refinement_flags
_atom_site_occupancy
_atom_site_disorder_assembly
_atom_site_disorder_group
Br Br 0.60615(7) 0.37916(4) 0.992203(17) 0.05507(17) Uani d . 1 . .
N N1 0.1712(5) 0.1860(3) 0.66087(18) 0.0450(8) Uani d . 1 . .
O O1 0.8682(4) 0.4856(3) 0.64840(13) 0.0589(8) Uani d . 1 . .
O O2 0.1115(4) 0.1257(3) 0.61231(14) 0.0583(7) Uani d . 1 . .
O O3 0.0748(5) 0.1934(4) 0.71214(16) 0.0764(10) Uani d . 1 . .
C C1 0.7048(6) 0.4361(4) 0.63535(17) 0.0390(9) Uani d . 1 . .
C C2 0.6837(6) 0.3111(4) 0.5941(2) 0.0446(10) Uani d . 1 . .
H H2A 0.7602 0.2389 0.6148 0.054 Uiso calc R 1 . .
H H2B 0.7415 0.3264 0.5502 0.054 Uiso calc R 1 . .
C C3 0.4587(5) 0.2721(4) 0.58773(18) 0.0381(9) Uani d . 1 . .
H H3 0.4457 0.1883 0.5628 0.046 Uiso calc R 1 . .
C C4 0.3809(5) 0.2536(3) 0.65847(16) 0.0321(7) Uani d . 1 . .
H H4 0.4797 0.1964 0.6821 0.038 Uiso calc R 1 . .
C C5 0.3716(5) 0.3892(3) 0.69495(14) 0.0306(7) Uani d . 1 . .
H H5 0.2273 0.4190 0.6935 0.037 Uiso calc R 1 . .
C C6 0.4991(6) 0.4916(4) 0.65427(17) 0.0353(8) Uani d . 1 . .
H H6 0.5158 0.5749 0.6793 0.042 Uiso calc R 1 . .
C C7 0.3820(6) 0.5176(3) 0.58930(16) 0.0394(8) Uani d . 1 . .
H H7A 0.4634 0.5755 0.5608 0.047 Uiso calc R 1 . .
H H7B 0.2523 0.5623 0.5989 0.047 Uiso calc R 1 . .
C C8 0.3387(5) 0.3837(4) 0.55301(16) 0.0432(9) Uani d . 1 . .
H H8A 0.1918 0.3642 0.5541 0.052 Uiso calc R 1 . .
H H8B 0.3815 0.3902 0.5069 0.052 Uiso calc R 1 . .
C C9 0.4318(4) 0.3813(4) 0.76760(14) 0.0316(7) Uani d . 1 . .
C C10 0.2904(6) 0.4189(3) 0.81598(18) 0.0405(9) Uani d . 1 . .
H H10 0.1590 0.4467 0.8033 0.049 Uiso calc R 1 . .
C C11 0.3406(6) 0.4160(4) 0.88210(17) 0.0454(10) Uani d . 1 . .
H H11 0.2429 0.4391 0.9140 0.054 Uiso calc R 1 . .
C C12 0.5348(5) 0.3790(4) 0.90080(15) 0.0384(8) Uani d . 1 . .
C C13 0.6804(6) 0.3425(3) 0.85488(17) 0.0374(9) Uani d . 1 . .
H H13 0.8123 0.3169 0.8681 0.045 Uiso calc R 1 . .
C C14 0.6269(5) 0.3446(3) 0.78835(16) 0.0365(8) Uani d . 1 . .
H H14 0.7252 0.3207 0.7567 0.044 Uiso calc R 1 . .

loop_
_atom_site_aniso_label
_atom_site_aniso_U_11
_atom_site_aniso_U_22
_atom_site_aniso_U_33
_atom_site_aniso_U_12
_atom_site_aniso_U_13
_atom_site_aniso_U_23
Br 0.0759(3) 0.0602(3) 0.0292(2) -0.0056(2) -0.00768(18) -0.00532(18)
N1 0.049(2) 0.0307(16) 0.055(2) -0.0033(14) -0.0048(17) 0.0069(15)
O1 0.0375(17) 0.081(2) 0.0584(18) -0.0188(17) -0.0023(14) 0.0023(15)
O2 0.0513(15) 0.0495(16) 0.0741(18) -0.0076(18) -0.0139(15) -0.0171(16)
O3 0.076(2) 0.090(2) 0.062(2) -0.040(2) 0.0159(18) 0.0028(18)
C1 0.038(2) 0.048(2) 0.031(2) -0.0038(18) 0.0005(16) 0.0104(16)
C2 0.041(2) 0.049(2) 0.044(2) 0.0109(18) 0.0129(17) -0.0059(18)
C3 0.049(2) 0.033(2) 0.0330(19) 0.0027(17) -0.0010(15) -0.0093(15)
C4 0.0306(17) 0.0311(18) 0.0344(17) -0.0006(17) -0.0064(16) -0.0025(13)
C5 0.0308(16) 0.0275(16) 0.0335(16) 0.0018(18) 0.0013(14) -0.0029(15)
C6 0.047(2) 0.0310(19) 0.0283(19) -0.0028(18) -0.0020(15) -0.0039(15)
C7 0.043(2) 0.0356(19) 0.0392(19) 0.0000(18) -0.0011(19) 0.0051(15)
C8 0.060(2) 0.0377(19) 0.0321(17) 0.002(2) -0.0035(15) -0.0038(17)
C9 0.0344(18) 0.0287(16) 0.0317(16) -0.0055(18) 0.0025(12) -0.0006(15)
C10 0.0364(18) 0.047(2) 0.038(2) 0.0073(17) 0.0027(16) -0.0044(16)
C11 0.052(3) 0.050(3) 0.034(2) 0.0054(18) 0.0104(17) -0.0127(16)
C12 0.053(2) 0.0354(19) 0.0268(16) -0.0065(19) 0.0000(14) -0.0052(18)
C13 0.0367(18) 0.035(2) 0.041(2) -0.0027(15) -0.0031(15) 0.0042(15)
C14 0.0351(19) 0.042(2) 0.0323(17) 0.0020(16) 0.0073(16) -0.0009(14)

loop_
_atom_type_symbol
_atom_type_description
_atom_type_scat_dispersion_real
_atom_type_scat_dispersion_imag
_atom_type_scat_source
C C 0.0033 0.0016 'International Tables Vol C Tables 4.2.6.8 and 6.1.1.4'
H H 0.0000 0.0000 'International Tables Vol C Tables 4.2.6.8 and 6.1.1.4'
N N 0.0061 0.0033 'International Tables Vol C Tables 4.2.6.8 and 6.1.1.4'
O O 0.0106 0.0060 'International Tables Vol C Tables 4.2.6.8 and 6.1.1.4'
Br Br -0.2901 2.4595 'International Tables Vol C Tables 4.2.6.8 and 6.1.1.4'

loop_
_geom_angle_atom_site_label_1
_geom_angle_atom_site_label_2
_geom_angle_atom_site_label_3
_geom_angle_site_symmetry_1
_geom_angle_site_symmetry_3
_geom_angle
_geom_angle_publ_flag
O3 N1 O2 . . 123.7(3) ?
O3 N1 C4 . . 117.5(3) ?
O2 N1 C4 . . 118.8(3) ?
O1 C1 C6 . . 125.3(3) ?
O1 C1 C2 . . 123.0(4) ?
C6 C1 C2 . . 111.6(3) ?
C1 C2 C3 . . 110.4(3) ?
C1 C2 H2A . . 109.6 ?
C3 C2 H2A . . 109.6 ?
C1 C2 H2B . . 109.6 ?
C3 C2 H2B . . 109.6 ?
H2A C2 H2B . . 108.1 ?
C2 C3 C4 . . 105.7(3) ?
C2 C3 C8 . . 109.8(3) ?
C4 C3 C8 . . 110.4(3) ?
C2 C3 H3 . . 110.3 ?
C4 C3 H3 . . 110.3 ?
C8 C3 H3 . . 110.3 ?
N1 C4 C3 . . 112.4(3) ?
N1 C4 C5 . . 110.0(3) ?
C3 C4 C5 . . 110.5(3) ?
N1 C4 H4 . . 107.9 ?
C3 C4 H4 . . 107.9 ?
C5 C4 H4 . . 107.9 ?
C9 C5 C4 . . 113.7(3) ?
C9 C5 C6 . . 114.1(3) ?
C4 C5 C6 . . 108.0(3) ?
C9 C5 H5 . . 106.9 ?
C4 C5 H5 . . 106.9 ?
C6 C5 H5 . . 106.9 ?
C1 C6 C7 . . 106.7(3) ?
C1 C6 C5 . . 111.3(3) ?
C7 C6 C5 . . 107.4(3) ?
C1 C6 H6 . . 110.4 ?
C7 C6 H6 . . 110.4 ?
C5 C6 H6 . . 110.4 ?
C6 C7 C8 . . 110.1(3) ?
C6 C7 H7A . . 109.6 ?
C8 C7 H7A . . 109.6 ?
C6 C7 H7B . . 109.6 ?
C8 C7 H7B . . 109.6 ?
H7A C7 H7B . . 108.1 ?
C3 C8 C7 . . 108.9(3) ?
C3 C8 H8A . . 109.9 ?
C7 C8 H8A . . 109.9 ?
C3 C8 H8B . . 109.9 ?
C7 C8 H8B . . 109.9 ?
H8A C8 H8B . . 108.3 ?
C14 C9 C10 . . 117.6(3) ?
C14 C9 C5 . . 122.8(3) ?
C10 C9 C5 . . 119.6(3) ?
C11 C10 C9 . . 121.3(3) ?
C11 C10 H10 . . 119.4 ?
C9 C10 H10 . . 119.4 ?
C12 C11 C10 . . 119.5(3) ?
C12 C11 H11 . . 120.3 ?
C10 C11 H11 . . 120.3 ?
C11 C12 C13 . . 121.4(3) ?
C11 C12 Br . . 119.5(3) ?
C13 C12 Br . . 119.2(3) ?
C12 C13 C14 . . 118.5(3) ?
C12 C13 H13 . . 120.7 ?
C14 C13 H13 . . 120.7 ?
C9 C14 C13 . . 121.7(3) ?
C9 C14 H14 . . 119.1 ?
C13 C14 H14 . . 119.1 ?

loop_
_geom_bond_atom_site_label_1
_geom_bond_atom_site_label_2
_geom_bond_site_symmetry_2
_geom_bond_distance
_geom_bond_publ_flag
Br C12 . 1.895(3) ?
N1 O3 . 1.207(4) ?
N1 O2 . 1.211(4) ?
N1 C4 . 1.516(4) ?
O1 C1 . 1.196(4) ?
C1 C6 . 1.491(5) ?
C1 C2 . 1.506(5) ?
C2 C3 . 1.512(5) ?
C2 H2A . 0.9700 ?
C2 H2B . 0.9700 ?
C3 C4 . 1.520(5) ?
C3 C8 . 1.529(5) ?
C3 H3 . 0.9800 ?
C4 C5 . 1.543(4) ?
C4 H4 . 0.9800 ?
C5 C9 . 1.514(4) ?
C5 C6 . 1.549(5) ?
C5 H5 . 0.9800 ?
C6 C7 . 1.532(5) ?
C6 H6 . 0.9800 ?
C7 C8 . 1.550(5) ?
C7 H7A . 0.9700 ?
C7 H7B . 0.9700 ?
C8 H8A . 0.9700 ?
C8 H8B . 0.9700 ?
C9 C14 . 1.379(5) ?
C9 C10 . 1.387(4) ?
C10 C11 . 1.369(5) ?
C10 H10 . 0.9300 ?
C11 C12 . 1.362(5) ?
C11 H11 . 0.9300 ?
C12 C13 . 1.368(5) ?
C13 C14 . 1.382(5) ?
C13 H13 . 0.9300 ?
C14 H14 . 0.9300 ?

loop_
_geom_torsion_atom_site_label_1
_geom_torsion_atom_site_label_2
_geom_torsion_atom_site_label_3
_geom_torsion_atom_site_label_4
_geom_torsion_site_symmetry_1
_geom_torsion_site_symmetry_2
_geom_torsion_site_symmetry_3
_geom_torsion_site_symmetry_4
_geom_torsion
_geom_torsion_publ_flag
O1 C1 C2 C3 . . . . 178.7(4) ?
C6 C1 C2 C3 . . . . -4.0(4) ?
C1 C2 C3 C4 . . . . -58.0(4) ?
C1 C2 C3 C8 . . . . 61.1(4) ?
O3 N1 C4 C3 . . . . -163.6(3) ?
O2 N1 C4 C3 . . . . 17.8(4) ?
O3 N1 C4 C5 . . . . -40.0(4) ?
O2 N1 C4 C5 . . . . 141.4(3) ?
C2 C3 C4 N1 . . . . -167.8(3) ?
C8 C3 C4 N1 . . . . 73.5(3) ?
C2 C3 C4 C5 . . . . 68.9(3) ?
C8 C3 C4 C5 . . . . -49.8(4) ?
N1 C4 C5 C9 . . . . 92.5(3) ?
C3 C4 C5 C9 . . . . -142.8(3) ?
N1 C4 C5 C6 . . . . -139.8(3) ?
C3 C4 C5 C6 . . . . -15.1(4) ?
O1 C1 C6 C7 . . . . 119.8(4) ?
C2 C1 C6 C7 . . . . -57.4(4) ?
O1 C1 C6 C5 . . . . -123.4(4) ?
C2 C1 C6 C5 . . . . 59.5(4) ?
C9 C5 C6 C1 . . . . 79.8(3) ?
C4 C5 C6 C1 . . . . -47.7(4) ?
C9 C5 C6 C7 . . . . -163.8(3) ?
C4 C5 C6 C7 . . . . 68.7(3) ?
C1 C6 C7 C8 . . . . 65.1(4) ?
C5 C6 C7 C8 . . . . -54.4(4) ?
C2 C3 C8 C7 . . . . -52.1(4) ?
C4 C3 C8 C7 . . . . 64.1(4) ?
C6 C7 C8 C3 . . . . -9.6(4) ?
C4 C5 C9 C14 . . . . 63.5(4) ?
C6 C5 C9 C14 . . . . -61.0(4) ?
C4 C5 C9 C10 . . . . -120.1(3) ?
C6 C5 C9 C10 . . . . 115.4(3) ?
C14 C9 C10 C11 . . . . -1.9(5) ?
C5 C9 C10 C11 . . . . -178.5(3) ?
C9 C10 C11 C12 . . . . 1.8(6) ?
C10 C11 C12 C13 . . . . -1.0(6) ?
C10 C11 C12 Br . . . . 178.5(3) ?
C11 C12 C13 C14 . . . . 0.4(6) ?
Br C12 C13 C14 . . . . -179.1(3) ?
C10 C9 C14 C13 . . . . 1.2(5) ?
C5 C9 C14 C13 . . . . 177.7(3) ?
C12 C13 C14 C9 . . . . -0.5(5) ?

loop_
_cod_related_entry_id
_cod_related_entry_database
_cod_related_entry_code
1 ChemSpider 24741577
